data_7113095
loop_
_publ_author_name
'Caldwell, Stuart T.'
'Farrugia, Louis J.'
'Hewage, Shanika Gunatilaka'
'Kryvokhyzha, Nadiya'
'Rotello, Vincent M.'
'Cooke, Graeme'

_publ_section_title
;
 Model systems for flavoenzyme activity: an investigation of the role
 functionality attached to the C(7) position of the flavin unit has on
 redox and molecular recognition properties.
;
_journal_issue 11
_journal_name_full 'Chemical communications (Cambridge, England)'
_journal_page_first 1350
_journal_page_last 1352
_journal_paper_doi 10.1039/b900269n
_journal_year 2009
_chemical_compound_source 'synthesis as described'
_chemical_formula_moiety '4(C16 H19 N5 O2), C7 H8'
_chemical_formula_sum 'C71 H84 N20 O8'
_chemical_formula_weight 1345.58
_chemical_name_systematic
;
?
;
_space_group_crystal_system triclinic
_space_group_IT_number 2
_space_group_name_Hall '-P 1'
_space_group_name_H-M_alt 'P -1'
_symmetry_space_group_name_Hall '-P 1'
_symmetry_space_group_name_H-M 'P -1'
_atom_sites_solution_hydrogens geom
_atom_sites_solution_primary direct
_atom_sites_solution_secondary difmap
_audit_conform_dict_location ftp://ftp.iucr.org/pub/cif_core.dic
_audit_conform_dict_name cif_core.dic
_audit_conform_dict_version 2.4
_audit_creation_date 2009-01-07T11:02:46-00:00
_audit_creation_method 'WinGX routine CIF_UPDATE'
_cell_angle_alpha 106.983(2)
_cell_angle_beta 108.228(2)
_cell_angle_gamma 106.322(2)
_cell_formula_units_Z 1
_cell_length_a 10.3010(4)
_cell_length_b 11.8400(5)
_cell_length_c 16.1447(7)
_cell_measurement_reflns_used 6782
_cell_measurement_temperature 100(2)
_cell_measurement_theta_max 20
_cell_measurement_theta_min 2
_cell_measurement_wavelength 0.71073
_cell_volume 1631.49(13)
_computing_cell_refinement 'SAINT integration software (2007)'
_computing_data_collection 'Bruker APEX-2 software (2007)'
_computing_data_reduction 'SORTAV (Blessing, 1995)'
_computing_molecular_graphics 'Ortep-3 for Windows (Farrugia, 1997)'
_computing_publication_material 'WinGX publication routines (Farrugia, 1999)'
_computing_structure_refinement 'SHELXL-97 (Sheldrick, 2008)'
_computing_structure_solution 'SUPERFLIP (Palatinus & Chapius, 2007)'
_diffrn_ambient_temperature 100(2)
_diffrn_detector 'APEX-II CCD'
_diffrn_measured_fraction_theta_full 0.982
_diffrn_measured_fraction_theta_max 0.982
_diffrn_measurement_device '\k-geometry diffractometer'
_diffrn_measurement_device_type 'Bruker APEX-II'
_diffrn_measurement_method '\f or \w oscillation scans'
_diffrn_orient_matrix_type 'x-axis to radiation source'
_diffrn_orient_matrix_UB_11 -0.321152E-1
_diffrn_orient_matrix_UB_12 -0.796841E-1
_diffrn_orient_matrix_UB_13 0.115356E-1
_diffrn_orient_matrix_UB_21 -0.337713E-1
_diffrn_orient_matrix_UB_22 0.439275E-1
_diffrn_orient_matrix_UB_23 0.468442E-1
_diffrn_orient_matrix_UB_31 -0.101905
_diffrn_orient_matrix_UB_32 -0.330896E-1
_diffrn_orient_matrix_UB_33 -0.530997E-1
_diffrn_radiation_monochromator graphite
_diffrn_radiation_probe x-ray
_diffrn_radiation_type MoK\a
_diffrn_radiation_wavelength 0.71073
_diffrn_reflns_av_R_equivalents 0.0412
_diffrn_reflns_av_unetI/netI 0.0508
_diffrn_reflns_limit_h_max 12
_diffrn_reflns_limit_h_min -13
_diffrn_reflns_limit_k_max 15
_diffrn_reflns_limit_k_min -15
_diffrn_reflns_limit_l_max 20
_diffrn_reflns_limit_l_min -20
_diffrn_reflns_number 39465
_diffrn_reflns_reduction_process
;
Scaled and merged with Sortav
R.H. Blessing, (1987) Cryst. Rev. 1, 3-58
R.H. Blessing, (1989) J. Appl. Cryst. 22, 396-397
;
_diffrn_reflns_theta_full 25.24
_diffrn_reflns_theta_max 25.24
_diffrn_reflns_theta_min 1.46
_diffrn_source 'sealed x-ray tube'
_exptl_absorpt_coefficient_mu 0.093
_exptl_absorpt_correction_T_max 0.995
_exptl_absorpt_correction_T_min 0.774
_exptl_absorpt_correction_type multi-scan
_exptl_absorpt_process_details
;
SADABS-2004/1 - Bruker Nonius area detector scaling and absorption correction
;
_exptl_crystal_colour black
_exptl_crystal_density_diffrn 1.37
_exptl_crystal_density_method 'not measured'
_exptl_crystal_description prism
_exptl_crystal_F_000 714
_exptl_crystal_size_max 0.35
_exptl_crystal_size_mid 0.15
_exptl_crystal_size_min 0.05
_refine_diff_density_max 0.182
_refine_diff_density_min -0.216
_refine_diff_density_rms 0.037
_refine_ls_extinction_method none
_refine_ls_goodness_of_fit_ref 1.036
_refine_ls_hydrogen_treatment constr
_refine_ls_matrix_type full
_refine_ls_number_parameters 460
_refine_ls_number_reflns 5795
_refine_ls_number_restraints 0
_refine_ls_restrained_S_all 1.036
_refine_ls_R_factor_all 0.0682
_refine_ls_R_factor_gt 0.0414
_refine_ls_shift/su_max 0
_refine_ls_shift/su_mean 0
_refine_ls_structure_factor_coef Fsqd
_refine_ls_weighting_details 'calc w=1/[\s^2^(Fo^2^)+(0.0452P)^2^+0.2218P] where P=(Fo^2^+2Fc^2^)/3'
_refine_ls_weighting_scheme calc
_refine_ls_wR_factor_gt 0.096
_refine_ls_wR_factor_ref 0.1041
_reflns_number_gt 4155
_reflns_number_total 5795
_reflns_threshold_expression >2\s(I)
_cod_data_source_file b900269n.txt
_cod_data_source_block cooke001
_cod_original_cell_volume 1631.48(12)
_cod_database_code 7113095

loop_
_space_group_symop_operation_xyz
'x, y, z'
'-x, -y, -z'

loop_
_atom_site_label
_atom_site_type_symbol
_atom_site_fract_x
_atom_site_fract_y
_atom_site_fract_z
_atom_site_U_iso_or_equiv
_atom_site_adp_type
_atom_site_occupancy
_atom_site_symmetry_multiplicity
_atom_site_calc_flag
_atom_site_refinement_flags
_atom_site_disorder_assembly
_atom_site_disorder_group
O18 O 0.90037(15) 0.77530(12) 0.65173(9) 0.0428(3) Uani 1 1 d . . .
O19 O 0.46502(16) 0.49278(16) 0.39178(9) 0.0526(4) Uani 1 1 d . . .
N10 N 0.83156(18) 0.73397(15) 0.33539(10) 0.0364(4) Uani 1 1 d . . .
N11 N 1.01952(19) 0.85201(15) 0.53298(10) 0.0354(4) Uani 1 1 d . . .
N12 N 0.64324(19) 0.60837(17) 0.35952(11) 0.0407(4) Uani 1 1 d . . .
N13 N 0.68507(18) 0.63211(16) 0.51920(10) 0.0383(4) Uani 1 1 d . . .
H13 H 0.6477 0.605 0.5554 0.046 Uiso 1 1 calc R . .
N100 N 1.4102(2) 1.12195(16) 0.48634(12) 0.0573(5) Uani 1 1 d . . .
C10 C 1.2697(2) 1.02600(18) 0.45032(14) 0.0423(5) Uani 1 1 d . . .
C11 C 1.1735(3) 0.96795(19) 0.35052(14) 0.0435(5) Uani 1 1 d . . .
H11 H 1.2093 0.9957 0.3092 0.052 Uiso 1 1 calc R . .
C12 C 1.0316(2) 0.87381(19) 0.31147(14) 0.0417(5) Uani 1 1 d . . .
H12 H 0.9713 0.8379 0.2443 0.05 Uiso 1 1 calc R . .
C13 C 0.9744(2) 0.82993(18) 0.37022(13) 0.0370(5) Uani 1 1 d . . .
C14 C 1.0678(2) 0.88683(18) 0.47006(13) 0.0349(4) Uani 1 1 d . . .
C15 C 1.2133(2) 0.98248(18) 0.50846(13) 0.0378(5) Uani 1 1 d . . .
H15 H 1.2745 1.0183 0.5754 0.045 Uiso 1 1 calc R . .
C16 C 0.7813(2) 0.69851(19) 0.39673(13) 0.0362(5) Uani 1 1 d . . .
C17 C 0.8835(2) 0.76402(18) 0.49734(13) 0.0347(4) Uani 1 1 d . . .
C18 C 0.8281(2) 0.72689(18) 0.56504(13) 0.0359(5) Uani 1 1 d . . .
C19 C 0.5930(2) 0.5745(2) 0.42110(13) 0.0409(5) Uani 1 1 d . . .
C100 C 1.4699(3) 1.1584(2) 0.42255(16) 0.0616(7) Uani 1 1 d . . .
H10L H 1.4769 1.0838 0.3807 0.092 Uiso 1 1 calc R . .
H10M H 1.5697 1.2295 0.4608 0.092 Uiso 1 1 calc R . .
H10N H 1.4031 1.1863 0.3833 0.092 Uiso 1 1 calc R . .
C101 C 1.5121(2) 1.17220(19) 0.58625(14) 0.0485(5) Uani 1 1 d . . .
H10D H 1.4646 1.2038 0.6265 0.073 Uiso 1 1 calc R . .
H10E H 1.6039 1.2436 0.6007 0.073 Uiso 1 1 calc R . .
H10F H 1.537 1.1033 0.5994 0.073 Uiso 1 1 calc R . .
C102 C 0.7312(2) 0.66260(19) 0.23077(12) 0.0393(5) Uani 1 1 d . . .
H10J H 0.7628 0.7148 0.197 0.047 Uiso 1 1 calc R . .
H10K H 0.6274 0.6507 0.2203 0.047 Uiso 1 1 calc R . .
C103 C 0.7341(2) 0.53028(19) 0.18829(13) 0.0380(5) Uani 1 1 d . . .
H103 H 0.7036 0.4795 0.2239 0.046 Uiso 1 1 calc R . .
C104 C 0.6189(2) 0.4588(2) 0.08366(14) 0.0489(5) Uani 1 1 d . . .
H10G H 0.645 0.5082 0.0477 0.073 Uiso 1 1 calc R . .
H10H H 0.5193 0.4492 0.0799 0.073 Uiso 1 1 calc R . .
H10I H 0.6183 0.373 0.0561 0.073 Uiso 1 1 calc R . .
C105 C 0.8881(2) 0.5395(2) 0.19695(14) 0.0451(5) Uani 1 1 d . . .
H10A H 0.8838 0.4522 0.1695 0.068 Uiso 1 1 calc R . .
H10B H 0.9599 0.5835 0.2648 0.068 Uiso 1 1 calc R . .
H10C H 0.9201 0.5886 0.1622 0.068 Uiso 1 1 calc R . .
O28 O 0.74405(12) 0.81826(10) 0.06498(8) 0.0293(3) Uani 1 1 d . . .
O29 O 0.62968(12) 1.15504(10) 0.04539(8) 0.0288(3) Uani 1 1 d . . .
N20 N 1.04283(14) 0.96439(12) 0.11429(9) 0.0214(3) Uani 1 1 d . . .
N21 N 1.12572(14) 1.22689(12) 0.15189(9) 0.0215(3) Uani 1 1 d . . .
N22 N 0.87710(14) 1.19778(12) 0.10268(9) 0.0240(3) Uani 1 1 d . . .
N23 N 0.68886(14) 0.98555(12) 0.04720(9) 0.0233(3) Uani 1 1 d . . .
H23 H 0.5923 0.9356 0.0188 0.028 Uiso 1 1 calc R . .
N200 N 1.55220(14) 1.01272(12) 0.19779(10) 0.0252(3) Uani 1 1 d . . .
C20 C 1.44620(17) 1.06390(15) 0.18699(11) 0.0218(4) Uani 1 1 d . . .
C21 C 1.48779(18) 1.19757(15) 0.20719(11) 0.0246(4) Uani 1 1 d . . .
H21 H 1.5904 1.251 0.2289 0.03 Uiso 1 1 calc R . .
C22 C 1.38701(17) 1.25282(15) 0.19680(11) 0.0232(4) Uani 1 1 d . . .
H22 H 1.4205 1.3427 0.2116 0.028 Uiso 1 1 calc R . .
C23 C 1.23410(17) 1.17715(14) 0.16429(11) 0.0210(3) Uani 1 1 d . . .
C24 C 1.18956(17) 1.04392(14) 0.14331(11) 0.0206(3) Uani 1 1 d . . .
C25 C 1.29505(17) 0.98895(15) 0.15508(11) 0.0217(4) Uani 1 1 d . . .
H25 H 1.2624 0.8993 0.141 0.026 Uiso 1 1 calc R . .
C26 C 0.97805(17) 1.14802(15) 0.11780(11) 0.0221(4) Uani 1 1 d . . .
C27 C 0.94427(17) 1.01455(14) 0.10187(11) 0.0208(3) Uani 1 1 d . . .
C28 C 0.78455(17) 0.92858(15) 0.07024(11) 0.0227(4) Uani 1 1 d . . .
C29 C 0.73037(18) 1.11638(15) 0.06468(11) 0.0240(4) Uani 1 1 d . . .
C200 C 1.70883(18) 1.09721(16) 0.26264(12) 0.0298(4) Uani 1 1 d . . .
H20D H 1.7457 1.1624 0.24 0.045 Uiso 1 1 calc R . .
H20E H 1.7684 1.0456 0.2642 0.045 Uiso 1 1 calc R . .
H20F H 1.7177 1.1404 0.3273 0.045 Uiso 1 1 calc R . .
C201 C 1.50423(18) 0.87664(15) 0.17905(13) 0.0285(4) Uani 1 1 d . . .
H20A H 1.4698 0.8617 0.2266 0.043 Uiso 1 1 calc R . .
H20B H 1.5884 0.8519 0.1833 0.043 Uiso 1 1 calc R . .
H20C H 1.422 0.8245 0.1146 0.043 Uiso 1 1 calc R . .
C202 C 1.17170(18) 1.36792(14) 0.18103(12) 0.0241(4) Uani 1 1 d . . .
H20G H 1.2647 1.4143 0.2416 0.029 Uiso 1 1 calc R . .
H20H H 1.0929 1.3914 0.1941 0.029 Uiso 1 1 calc R . .
C203 C 1.19910(18) 1.41448(14) 0.10655(12) 0.0247(4) Uani 1 1 d . . .
H203 H 1.27 1.3817 0.0881 0.03 Uiso 1 1 calc R . .
C204 C 1.05574(19) 1.36477(16) 0.01620(12) 0.0296(4) Uani 1 1 d . . .
H20I H 1.0145 1.2701 -0.0152 0.044 Uiso 1 1 calc R . .
H20J H 1.0779 1.4008 -0.0277 0.044 Uiso 1 1 calc R . .
H20K H 0.9824 1.3915 0.0333 0.044 Uiso 1 1 calc R . .
C205 C 1.2741(2) 1.56191(16) 0.15360(13) 0.0362(4) Uani 1 1 d . . .
H20L H 1.2956 1.5938 0.1077 0.054 Uiso 1 1 calc R . .
H20M H 1.3679 1.5908 0.2099 0.054 Uiso 1 1 calc R . .
H20N H 1.2071 1.5959 0.1734 0.054 Uiso 1 1 calc R . .
C30 C 0.9371(3) 0.4537(2) 0.40216(19) 0.0673(8) Uani 1 1 d . . .
H30 H 0.8936 0.4202 0.3341 0.081 Uiso 1 1 calc R . .
C31 C 0.8487(3) 0.4261(2) 0.4484(2) 0.0691(8) Uani 1 1 d . . .
H31 H 0.7438 0.3763 0.4122 0.083 Uiso 1 1 calc R A 1
C32A C 0.9108(3) 0.4699(2) 0.54559(18) 0.0601(7) Uani 0.5 1 d P . 1
C33 C 0.8277(4) 0.4413(4) 0.5878(3) 0.0419(9) Uani 0.5 1 d P B 1
H33A H 0.7246 0.4244 0.548 0.063 Uiso 0.5 1 calc PR B 1
H33B H 0.8654 0.5138 0.65 0.063 Uiso 0.5 1 calc PR B 1
H33C H 0.8297 0.3639 0.5978 0.063 Uiso 0.5 1 calc PR B 1
C32B C 0.9108(3) 0.4699(2) 0.54559(18) 0.0601(7) Uani 0.5 1 d P . 2
H32B H 0.8504 0.4481 0.5773 0.072 Uiso 0.5 1 calc PR . 2

loop_
_atom_site_aniso_label
_atom_site_aniso_U_11
_atom_site_aniso_U_22
_atom_site_aniso_U_33
_atom_site_aniso_U_23
_atom_site_aniso_U_13
_atom_site_aniso_U_12
O18 0.0644(9) 0.0441(8) 0.0271(8) 0.0188(6) 0.0238(7) 0.0232(7)
O19 0.0375(9) 0.1014(12) 0.0326(8) 0.0361(8) 0.0191(7) 0.0338(9)
N10 0.0529(11) 0.0564(10) 0.0299(8) 0.0278(8) 0.0279(8) 0.0411(9)
N11 0.0536(11) 0.0469(9) 0.0322(9) 0.0255(8) 0.0276(9) 0.0368(9)
N12 0.0466(11) 0.0734(12) 0.0304(9) 0.0315(8) 0.0255(9) 0.0421(10)
N13 0.0458(11) 0.0636(11) 0.0284(9) 0.0285(8) 0.0240(8) 0.0344(9)
N100 0.0951(15) 0.0404(10) 0.0365(10) 0.0187(8) 0.0383(11) 0.0138(10)
C10 0.0749(15) 0.0363(11) 0.0384(11) 0.0224(9) 0.0361(12) 0.0330(11)
C11 0.0764(16) 0.0467(12) 0.0394(12) 0.0291(10) 0.0394(12) 0.0402(12)
C12 0.0682(15) 0.0538(12) 0.0337(11) 0.0280(10) 0.0338(11) 0.0425(12)
C13 0.0597(14) 0.0495(12) 0.0331(11) 0.0264(9) 0.0314(10) 0.0420(11)
C14 0.0573(13) 0.0470(11) 0.0330(10) 0.0271(9) 0.0315(10) 0.0410(11)
C15 0.0625(14) 0.0430(11) 0.0315(10) 0.0228(9) 0.0289(11) 0.0361(11)
C16 0.0500(13) 0.0582(12) 0.0324(11) 0.0293(10) 0.0277(10) 0.0432(11)
C17 0.0535(13) 0.0495(12) 0.0304(10) 0.0260(9) 0.0272(10) 0.0404(11)
C18 0.0550(14) 0.0459(11) 0.0312(11) 0.0243(9) 0.0266(11) 0.0356(11)
C19 0.0439(13) 0.0747(14) 0.0307(11) 0.0305(10) 0.0231(11) 0.0434(12)
C100 0.0966(19) 0.0543(14) 0.0494(14) 0.0289(11) 0.0480(14) 0.0256(13)
C101 0.0712(15) 0.0424(12) 0.0436(12) 0.0216(10) 0.0366(12) 0.0219(11)
C102 0.0519(13) 0.0667(13) 0.0289(10) 0.0307(10) 0.0248(10) 0.0444(11)
C103 0.0490(12) 0.0584(12) 0.0310(10) 0.0272(9) 0.0243(10) 0.0382(10)
C104 0.0539(14) 0.0687(14) 0.0391(12) 0.0278(11) 0.0226(11) 0.0366(12)
C105 0.0567(14) 0.0639(13) 0.0379(11) 0.0263(10) 0.0270(11) 0.0434(11)
O28 0.0228(6) 0.0283(7) 0.0414(7) 0.0189(5) 0.0154(6) 0.0106(5)
O29 0.0207(6) 0.0349(7) 0.0401(7) 0.0223(6) 0.0143(6) 0.0155(5)
N20 0.0188(8) 0.0265(7) 0.0217(7) 0.0123(6) 0.0096(6) 0.0095(6)
N21 0.0198(8) 0.0242(7) 0.0253(7) 0.0133(6) 0.0116(6) 0.0100(6)
N22 0.0196(8) 0.0287(8) 0.0302(8) 0.0167(6) 0.0125(7) 0.0120(6)
N23 0.0155(7) 0.0285(8) 0.0300(8) 0.0164(6) 0.0111(6) 0.0088(6)
N200 0.0182(7) 0.0271(7) 0.0328(8) 0.0152(6) 0.0106(7) 0.0101(6)
C20 0.0204(9) 0.0284(9) 0.0227(9) 0.0143(7) 0.0113(8) 0.0120(7)
C21 0.0175(9) 0.0298(9) 0.0268(9) 0.0136(7) 0.0101(8) 0.0076(7)
C22 0.0214(9) 0.0231(8) 0.0267(9) 0.0131(7) 0.0106(8) 0.0083(7)
C23 0.0205(9) 0.0257(9) 0.0199(8) 0.0117(7) 0.0095(7) 0.0105(7)
C24 0.0192(9) 0.0247(8) 0.0177(8) 0.0092(7) 0.0081(7) 0.0078(7)
C25 0.0236(9) 0.0237(8) 0.0226(9) 0.0126(7) 0.0121(8) 0.0106(7)
C26 0.0217(9) 0.0287(9) 0.0217(9) 0.0139(7) 0.0124(8) 0.0113(7)
C27 0.0208(9) 0.0272(9) 0.0193(8) 0.0132(7) 0.0101(7) 0.0111(7)
C28 0.0216(9) 0.0279(9) 0.0233(9) 0.0132(7) 0.0119(8) 0.0114(7)
C29 0.0233(10) 0.0305(9) 0.0272(9) 0.0169(8) 0.0147(8) 0.0138(8)
C200 0.0207(9) 0.0357(10) 0.0333(10) 0.0139(8) 0.0108(8) 0.0133(8)
C201 0.0252(10) 0.0301(9) 0.0393(10) 0.0192(8) 0.0168(9) 0.0152(8)
C202 0.0227(9) 0.0225(8) 0.0280(9) 0.0101(7) 0.0112(8) 0.0105(7)
C203 0.0248(9) 0.0226(8) 0.0304(9) 0.0122(7) 0.0147(8) 0.0105(7)
C204 0.0347(10) 0.0291(9) 0.0317(10) 0.0174(8) 0.0169(9) 0.0144(8)
C205 0.0378(11) 0.0273(9) 0.0391(11) 0.0137(8) 0.0152(9) 0.0090(8)
C30 0.0624(17) 0.0339(12) 0.0610(16) 0.0103(12) -0.0167(15) 0.0182(12)
C31 0.0553(16) 0.0355(13) 0.0734(19) 0.0110(13) -0.0110(15) 0.0163(12)
C32A 0.0527(16) 0.0390(12) 0.0573(16) 0.0156(11) -0.0103(13) 0.0197(11)
C33 0.031(2) 0.042(2) 0.043(2) 0.0187(19) 0.011(2) 0.0074(18)
C32B 0.0527(16) 0.0390(12) 0.0573(16) 0.0156(11) -0.0103(13) 0.0197(11)

loop_
_atom_type_symbol
_atom_type_description
_atom_type_scat_dispersion_real
_atom_type_scat_dispersion_imag
_atom_type_scat_source
O O 0.0106 0.006 'International Tables Vol C Tables 4.2.6.8 and 6.1.1.4'
N N 0.0061 0.0033 'International Tables Vol C Tables 4.2.6.8 and 6.1.1.4'
C C 0.0033 0.0016 'International Tables Vol C Tables 4.2.6.8 and 6.1.1.4'
H H 0 0 'International Tables Vol C Tables 4.2.6.8 and 6.1.1.4'

loop_
_geom_angle_atom_site_label_1
_geom_angle_atom_site_label_2
_geom_angle_atom_site_label_3
_geom_angle
_geom_angle_site_symmetry_1
_geom_angle_site_symmetry_3
C16 N10 C13 120.53(16) . .
C16 N10 C102 117.63(17) . .
C13 N10 C102 121.78(14) . .
C17 N11 C14 117.49(16) . .
C16 N12 C19 117.55(16) . .
C18 N13 C19 126.55(16) . .
C18 N13 H13 116.7 . .
C19 N13 H13 116.7 . .
C10 N100 C101 120.22(16) . .
C10 N100 C100 120.98(17) . .
C101 N100 C100 117.84(19) . .
N100 C10 C15 122.53(18) . .
N100 C10 C11 120.62(17) . .
C15 C10 C11 116.83(19) . .
C12 C11 C10 122.80(17) . .
C12 C11 H11 118.6 . .
C10 C11 H11 118.6 . .
C11 C12 C13 120.38(18) . .
C11 C12 H12 119.8 . .
C13 C12 H12 119.8 . .
N10 C13 C12 123.51(17) . .
N10 C13 C14 118.58(16) . .
C12 C13 C14 117.91(19) . .
N11 C14 C15 117.50(16) . .
N11 C14 C13 121.75(18) . .
C15 C14 C13 120.74(16) . .
C10 C15 C14 121.32(18) . .
C10 C15 H15 119.3 . .
C14 C15 H15 119.3 . .
N12 C16 N10 117.77(16) . .
N12 C16 C17 125.49(16) . .
N10 C16 C17 116.74(18) . .
N11 C17 C16 124.87(16) . .
N11 C17 C18 118.17(16) . .
C16 C17 C18 116.95(18) . .
O18 C18 N13 122.75(16) . .
O18 C18 C17 124.39(19) . .
N13 C18 C17 112.85(16) . .
O19 C19 N12 121.14(17) . .
O19 C19 N13 118.27(16) . .
N12 C19 N13 120.59(19) . .
N100 C100 H10L 109.5 . .
N100 C100 H10M 109.5 . .
H10L C100 H10M 109.5 . .
N100 C100 H10N 109.5 . .
H10L C100 H10N 109.5 . .
H10M C100 H10N 109.5 . .
N100 C101 H10D 109.5 . .
N100 C101 H10E 109.5 . .
H10D C101 H10E 109.5 . .
N100 C101 H10F 109.5 . .
H10D C101 H10F 109.5 . .
H10E C101 H10F 109.5 . .
N10 C102 C103 112.06(13) . .
N10 C102 H10J 109.2 . .
C103 C102 H10J 109.2 . .
N10 C102 H10K 109.2 . .
C103 C102 H10K 109.2 . .
H10J C102 H10K 107.9 . .
C105 C103 C104 110.72(15) . .
C105 C103 C102 112.91(17) . .
C104 C103 C102 108.84(14) . .
C105 C103 H103 108.1 . .
C104 C103 H103 108.1 . .
C102 C103 H103 108.1 . .
C103 C104 H10G 109.5 . .
C103 C104 H10H 109.5 . .
H10G C104 H10H 109.5 . .
C103 C104 H10I 109.5 . .
H10G C104 H10I 109.5 . .
H10H C104 H10I 109.5 . .
C103 C105 H10A 109.5 . .
C103 C105 H10B 109.5 . .
H10A C105 H10B 109.5 . .
C103 C105 H10C 109.5 . .
H10A C105 H10C 109.5 . .
H10B C105 H10C 109.5 . .
C27 N20 C24 117.73(13) . .
C26 N21 C23 120.71(12) . .
C26 N21 C202 119.58(12) . .
C23 N21 C202 119.61(12) . .
C26 N22 C29 117.95(13) . .
C28 N23 C29 125.82(13) . .
C28 N23 H23 117.1 . .
C29 N23 H23 117.1 . .
C20 N200 C201 118.42(12) . .
C20 N200 C200 119.64(13) . .
C201 N200 C200 117.01(12) . .
N200 C20 C25 122.49(14) . .
N200 C20 C21 120.77(13) . .
C25 C20 C21 116.73(14) . .
C22 C21 C20 123.08(14) . .
C22 C21 H21 118.5 . .
C20 C21 H21 118.5 . .
C21 C22 C23 120.28(14) . .
C21 C22 H22 119.9 . .
C23 C22 H22 119.9 . .
N21 C23 C22 123.28(13) . .
N21 C23 C24 118.89(13) . .
C22 C23 C24 117.83(13) . .
N20 C24 C25 117.56(13) . .
N20 C24 C23 121.31(13) . .
C25 C24 C23 121.08(14) . .
C20 C25 C24 120.99(14) . .
C20 C25 H25 119.5 . .
C24 C25 H25 119.5 . .
N22 C26 N21 118.99(13) . .
N22 C26 C27 124.71(14) . .
N21 C26 C27 116.29(13) . .
N20 C27 C26 124.90(14) . .
N20 C27 C28 118.00(13) . .
C26 C27 C28 117.09(13) . .
O28 C28 N23 123.58(14) . .
O28 C28 C27 123.40(14) . .
N23 C28 C27 113.02(13) . .
O29 C29 N22 121.54(14) . .
O29 C29 N23 117.91(14) . .
N22 C29 N23 120.54(13) . .
N200 C200 H20D 109.5 . .
N200 C200 H20E 109.5 . .
H20D C200 H20E 109.5 . .
N200 C200 H20F 109.5 . .
H20D C200 H20F 109.5 . .
H20E C200 H20F 109.5 . .
N200 C201 H20A 109.5 . .
N200 C201 H20B 109.5 . .
H20A C201 H20B 109.5 . .
N200 C201 H20C 109.5 . .
H20A C201 H20C 109.5 . .
H20B C201 H20C 109.5 . .
N21 C202 C203 114.24(12) . .
N21 C202 H20G 108.7 . .
C203 C202 H20G 108.7 . .
N21 C202 H20H 108.7 . .
C203 C202 H20H 108.7 . .
H20G C202 H20H 107.6 . .
C204 C203 C205 111.42(13) . .
C204 C203 C202 112.46(13) . .
C205 C203 C202 108.07(13) . .
C204 C203 H203 108.3 . .
C205 C203 H203 108.3 . .
C202 C203 H203 108.3 . .
C203 C204 H20I 109.5 . .
C203 C204 H20J 109.5 . .
H20I C204 H20J 109.5 . .
C203 C204 H20K 109.5 . .
H20I C204 H20K 109.5 . .
H20J C204 H20K 109.5 . .
C203 C205 H20L 109.5 . .
C203 C205 H20M 109.5 . .
H20L C205 H20M 109.5 . .
C203 C205 H20N 109.5 . .
H20L C205 H20N 109.5 . .
H20M C205 H20N 109.5 . .
C31 C30 C32B 120.3(2) . 2_766
C31 C30 C32A 120.3(2) . 2_766
C32B C30 C32A 0.0(3) 2_766 2_766
C31 C30 H30 119.9 . .
C32B C30 H30 119.9 2_766 .
C32A C30 H30 119.9 2_766 .
C32A C31 C30 120.3(2) . .
C32A C31 H31 119.8 . .
C30 C31 H31 119.8 . .
C33 C32A C31 119.8(3) . .
C33 C32A C30 120.8(3) . 2_766
C31 C32A C30 119.4(3) . 2_766

loop_
_geom_bond_atom_site_label_1
_geom_bond_atom_site_label_2
_geom_bond_distance
_geom_bond_site_symmetry_2
O18 C18 1.217(2) .
O19 C19 1.234(2) .
N10 C16 1.366(2) .
N10 C13 1.394(2) .
N10 C102 1.489(2) .
N11 C17 1.306(2) .
N11 C14 1.376(2) .
N12 C16 1.327(2) .
N12 C19 1.362(2) .
N13 C18 1.372(2) .
N13 C19 1.392(2) .
N13 H13 0.88 .
N100 C10 1.373(3) .
N100 C101 1.445(3) .
N100 C100 1.460(2) .
C10 C15 1.393(2) .
C10 C11 1.422(3) .
C11 C12 1.369(3) .
C11 H11 0.95 .
C12 C13 1.408(2) .
C12 H12 0.95 .
C13 C14 1.417(3) .
C14 C15 1.403(3) .
C15 H15 0.95 .
C16 C17 1.443(3) .
C17 C18 1.497(2) .
C100 H10L 0.98 .
C100 H10M 0.98 .
C100 H10N 0.98 .
C101 H10D 0.98 .
C101 H10E 0.98 .
C101 H10F 0.98 .
C102 C103 1.529(2) .
C102 H10J 0.99 .
C102 H10K 0.99 .
C103 C105 1.518(2) .
C103 C104 1.524(3) .
C103 H103 1 .
C104 H10G 0.98 .
C104 H10H 0.98 .
C104 H10I 0.98 .
C105 H10A 0.98 .
C105 H10B 0.98 .
C105 H10C 0.98 .
O28 C28 1.2224(18) .
O29 C29 1.2371(18) .
N20 C27 1.3057(19) .
N20 C24 1.3747(19) .
N21 C26 1.3663(19) .
N21 C23 1.3899(19) .
N21 C202 1.4802(19) .
N22 C26 1.3257(19) .
N22 C29 1.359(2) .
N23 C28 1.3623(19) .
N23 C29 1.3996(19) .
N23 H23 0.88 .
N200 C20 1.3800(19) .
N200 C201 1.4512(19) .
N200 C200 1.457(2) .
C20 C25 1.390(2) .
C20 C21 1.423(2) .
C21 C22 1.368(2) .
C21 H21 0.95 .
C22 C23 1.405(2) .
C22 H22 0.95 .
C23 C24 1.413(2) .
C24 C25 1.408(2) .
C25 H25 0.95 .
C26 C27 1.443(2) .
C27 C28 1.494(2) .
C200 H20D 0.98 .
C200 H20E 0.98 .
C200 H20F 0.98 .
C201 H20A 0.98 .
C201 H20B 0.98 .
C201 H20C 0.98 .
C202 C203 1.530(2) .
C202 H20G 0.99 .
C202 H20H 0.99 .
C203 C204 1.522(2) .
C203 C205 1.524(2) .
C203 H203 1 .
C204 H20I 0.98 .
C204 H20J 0.98 .
C204 H20K 0.98 .
C205 H20L 0.98 .
C205 H20M 0.98 .
C205 H20N 0.98 .
C30 C31 1.375(4) .
C30 C32B 1.384(3) 2_766
C30 C32A 1.384(3) 2_766
C30 H30 0.95 .
C31 C32A 1.361(3) .
C31 H31 0.95 .
C32A C33 1.285(4) .
C32A C30 1.384(3) 2_766
C33 H33A 0.98 .
C33 H33B 0.98 .
C33 H33C 0.98 .
